data_7056950
loop_
_publ_author_name
'Kole\<sa Dobravc, Tanja'
'Maejima, Keiichi'
'Yoshikawa, Yutaka'
'Meden, Anton'
'Yasui, Hiroyuki'
'Perdih, Franc'

_publ_section_title
;
 Bis(picolinato) complexes of vanadium and zinc as potential antidiabetic
 agents: synthesis, structural elucidation and in vitro insulin-mimetic
 activity study
;
_journal_name_full 'New Journal of Chemistry'
_journal_paper_doi 10.1039/C7NJ04189F
_journal_year 2018
_chemical_formula_moiety 'C24 H12 F4 N4 O4 Zn, 2(C H Cl3)'
_chemical_formula_sum 'C26 H14 Cl6 F4 N4 O4 Zn'
_chemical_formula_weight 800.48
_space_group_crystal_system monoclinic
_space_group_IT_number 15
_space_group_name_Hall '-C 2yc'
_space_group_name_H-M_alt 'C 1 2/c 1'
_symmetry_space_group_name_Hall '-C 2yc'
_symmetry_space_group_name_H-M 'C 1 2/c 1'
_atom_sites_solution_hydrogens geom
_audit_creation_method SHELXL-2014/7
_audit_update_record
;
2017-09-12 deposited with the CCDC.
2018-01-24 downloaded from the CCDC.
;
_cell_angle_alpha 90
_cell_angle_beta 126.182(8)
_cell_angle_gamma 90
_cell_formula_units_Z 4
_cell_length_a 12.9576(8)
_cell_length_b 28.0951(7)
_cell_length_c 10.7178(5)
_cell_measurement_reflns_used 3853
_cell_measurement_temperature 293(2)
_cell_measurement_theta_max 30.4686
_cell_measurement_theta_min 2.7932
_cell_volume 3149.3(4)
_computing_cell_refinement 'CrysAlis PRO (Agilent, 2011)'
_computing_data_collection 'CrysAlis PRO (Agilent, 2011)'
_computing_data_reduction 'CrysAlis PRO (Agilent, 2011)'
_computing_structure_refinement 'SHELXL-2014/7 (Sheldrick, 2015)'
_computing_structure_solution 'SIR97 (Altomare et al., 1999)'
_diffrn_ambient_temperature 293(2)
_diffrn_detector_area_resol_mean 10.4933
_diffrn_measured_fraction_theta_full 0.997
_diffrn_measured_fraction_theta_max 0.998
_diffrn_measurement_device_type 'SuperNova, Dual, Cu at zero, Atlas'
_diffrn_measurement_method '\w scans'
_diffrn_radiation_monochromator Mirror
_diffrn_radiation_source 'SuperNova (Mo) X-ray Source'
_diffrn_radiation_type MoK\a
_diffrn_radiation_wavelength 0.71073
_diffrn_reflns_av_R_equivalents 0.0319
_diffrn_reflns_av_unetI/netI 0.0271
_diffrn_reflns_Laue_measured_fraction_full 0.997
_diffrn_reflns_Laue_measured_fraction_max 0.998
_diffrn_reflns_limit_h_max 16
_diffrn_reflns_limit_h_min -16
_diffrn_reflns_limit_k_max 36
_diffrn_reflns_limit_k_min -36
_diffrn_reflns_limit_l_max 13
_diffrn_reflns_limit_l_min -13
_diffrn_reflns_number 14737
_diffrn_reflns_point_group_measured_fraction_full 0.997
_diffrn_reflns_point_group_measured_fraction_max 0.998
_diffrn_reflns_theta_full 25.242
_diffrn_reflns_theta_max 27.482
_diffrn_reflns_theta_min 2.920
_exptl_absorpt_coefficient_mu 1.353
_exptl_absorpt_correction_T_max 0.8995
_exptl_absorpt_correction_T_min 0.7736
_exptl_absorpt_correction_type multi-scan
_exptl_absorpt_process_details '(CrysAlis PRO; Agilent, 2013)'
_exptl_crystal_colour colorless
_exptl_crystal_density_diffrn 1.688
_exptl_crystal_description prism
_exptl_crystal_F_000 1592
_exptl_crystal_size_max 0.200
_exptl_crystal_size_mid 0.130
_exptl_crystal_size_min 0.080
_refine_diff_density_max 0.560
_refine_diff_density_min -0.550
_refine_diff_density_rms 0.056
_refine_ls_extinction_method none
_refine_ls_goodness_of_fit_ref 1.053
_refine_ls_hydrogen_treatment constr
_refine_ls_matrix_type full
_refine_ls_number_parameters 232
_refine_ls_number_reflns 3602
_refine_ls_number_restraints 61
_refine_ls_restrained_S_all 1.222
_refine_ls_R_factor_all 0.0699
_refine_ls_R_factor_gt 0.0521
_refine_ls_shift/su_max 0.001
_refine_ls_shift/su_mean 0.000
_refine_ls_structure_factor_coef Fsqd
_refine_ls_weighting_details 'w=1/[\s^2^(Fo^2^)+(0.0460P)^2^+6.7139P] where P=(Fo^2^+2Fc^2^)/3'
_refine_ls_weighting_scheme calc
_refine_ls_wR_factor_gt 0.1220
_refine_ls_wR_factor_ref 0.1335
_reflns_Friedel_coverage 0.000
_reflns_number_gt 2795
_reflns_number_total 3602
_reflns_threshold_expression 'I > 2\s(I)'
_cod_data_source_file c7nj04189f2.cif
_cod_data_source_block 8
_cod_database_code 7056950
_shelx_shelxl_version_number 2014/7
_shelx_space_group_comment
;
The symmetry employed for this shelxl refinement is uniquely defined
by the following loop, which should always be used as a source of
symmetry information in preference to the above space-group names.
They are only intended as comments.
;
_shelx_estimated_absorpt_t_min 0.774
_shelx_estimated_absorpt_t_max 0.899

loop_
_space_group_symop_operation_xyz
'x, y, z'
'-x, y, -z+1/2'
'x+1/2, y+1/2, z'
'-x+1/2, y+1/2, -z+1/2'
'-x, -y, -z'
'x, -y, z-1/2'
'-x+1/2, -y+1/2, -z'
'x+1/2, -y+1/2, z-1/2'

loop_
_atom_site_label
_atom_site_type_symbol
_atom_site_fract_x
_atom_site_fract_y
_atom_site_fract_z
_atom_site_U_iso_or_equiv
_atom_site_adp_type
_atom_site_occupancy
_atom_site_site_symmetry_order
_atom_site_calc_flag
_atom_site_refinement_flags_posn
_atom_site_refinement_flags_adp
_atom_site_refinement_flags_occupancy
_atom_site_disorder_assembly
_atom_site_disorder_group
Zn1 Zn 1.0000 0.86497(2) 0.2500 0.05023(18) Uani 1 2 d S T P . .
F1 F 1.4083(2) 0.97667(11) 0.5726(3) 0.1057(9) Uani 1 1 d . . . . .
F2 F 1.1337(2) 0.99023(9) 0.7188(3) 0.0867(7) Uani 1 1 d . . . . .
N1 N 1.1149(3) 0.91713(8) 0.4351(3) 0.0488(6) Uani 1 1 d . . . . .
N2 N 0.9312(3) 0.80483(9) 0.0941(3) 0.0509(6) Uani 1 1 d . . . . .
O1 O 1.1537(2) 0.87540(8) 0.2448(2) 0.0568(6) Uani 1 1 d . . . . .
O2 O 1.3365(3) 0.91334(10) 0.3456(3) 0.0780(8) Uani 1 1 d . . . . .
C1 C 1.2411(3) 0.90431(11) 0.3381(3) 0.0510(7) Uani 1 1 d . . . . .
C2 C 1.2208(3) 0.92911(10) 0.4491(3) 0.0490(7) Uani 1 1 d . . . . .
C3 C 1.3023(3) 0.96312(13) 0.5577(4) 0.0637(9) Uani 1 1 d . . . . .
C4 C 1.2764(4) 0.98446(14) 0.6525(4) 0.0711(10) Uani 1 1 d . . . . .
H4 H 1.3309 1.0070 0.7261 0.085 Uiso 1 1 calc R U . . .
C5 C 1.1670(4) 0.97067(12) 0.6323(4) 0.0619(9) Uani 1 1 d . . . . .
C6 C 1.0868(3) 0.93709(11) 0.5242(4) 0.0558(8) Uani 1 1 d . . . . .
H6 H 1.0127 0.9283 0.5134 0.067 Uiso 1 1 calc R U . . .
C7 C 0.8642(4) 0.80509(12) -0.0587(4) 0.0631(9) Uani 1 1 d . . . . .
H7 H 0.8417 0.8342 -0.1096 0.076 Uiso 1 1 calc R U . . .
C8 C 0.8261(4) 0.76353(13) -0.1463(4) 0.0705(10) Uani 1 1 d . . . . .
H8 H 0.7785 0.7652 -0.2534 0.085 Uiso 1 1 calc R U . . .
C9 C 0.8587(4) 0.72091(13) -0.0749(4) 0.0678(10) Uani 1 1 d . . . . .
H9 H 0.8339 0.6930 -0.1325 0.081 Uiso 1 1 calc R U . . .
C10 C 0.9302(3) 0.71885(11) 0.0870(4) 0.0551(8) Uani 1 1 d . . . . .
C11 C 0.9639(3) 0.76215(10) 0.1667(3) 0.0457(6) Uani 1 1 d . . . . .
C12 C 0.9674(4) 0.67528(12) 0.1724(4) 0.0701(10) Uani 1 1 d . . . . .
H12 H 0.9461 0.6464 0.1200 0.084 Uiso 1 1 calc R U . . .
Cl1A Cl 0.6098(3) 0.89460(15) 0.4727(4) 0.1508(15) Uani 0.598(5) 1 d D U P A 1
Cl2A Cl 0.8686(3) 0.8771(3) 0.6163(4) 0.223(3) Uani 0.598(5) 1 d D U P A 1
Cl3A Cl 0.6813(8) 0.80611(11) 0.4392(5) 0.220(4) Uani 0.598(5) 1 d D U P A 1
Cl1B Cl 0.6125(5) 0.8361(5) 0.4549(11) 0.309(8) Uani 0.402(5) 1 d D U P A 2
Cl2B Cl 0.8105(8) 0.90697(18) 0.5752(6) 0.183(3) Uani 0.402(5) 1 d D U P A 2
Cl3B Cl 0.8443(5) 0.81461(16) 0.5289(5) 0.1299(19) Uani 0.402(5) 1 d D U P A 2
C13 C 0.7254(4) 0.86201(17) 0.4600(5) 0.1025(16) Uani 1 1 d D . . . .
H13 H 0.7179 0.8724 0.3677 0.154 Uiso 1 1 calc R U . A 1

loop_
_atom_site_aniso_label
_atom_site_aniso_U_11
_atom_site_aniso_U_22
_atom_site_aniso_U_33
_atom_site_aniso_U_23
_atom_site_aniso_U_13
_atom_site_aniso_U_12
Zn1 0.0695(4) 0.0407(3) 0.0425(3) 0.000 0.0342(3) 0.000
F1 0.0810(16) 0.142(2) 0.0980(18) -0.0507(17) 0.0551(15) -0.0448(16)
F2 0.1110(18) 0.0879(16) 0.0741(14) -0.0316(12) 0.0618(14) -0.0054(13)
N1 0.0625(16) 0.0422(13) 0.0434(13) -0.0008(10) 0.0322(12) 0.0012(11)
N2 0.0691(17) 0.0429(13) 0.0424(12) -0.0010(10) 0.0339(12) -0.0037(12)
O1 0.0723(15) 0.0539(12) 0.0500(12) -0.0053(10) 0.0393(12) 0.0018(11)
O2 0.0719(17) 0.097(2) 0.0795(18) -0.0135(15) 0.0528(15) -0.0058(14)
C1 0.0581(19) 0.0510(17) 0.0450(15) 0.0088(13) 0.0311(15) 0.0105(14)
C2 0.0577(19) 0.0454(15) 0.0373(14) 0.0050(12) 0.0244(14) 0.0056(13)
C3 0.060(2) 0.071(2) 0.0539(18) -0.0063(16) 0.0298(16) -0.0068(17)
C4 0.076(3) 0.071(2) 0.0522(19) -0.0188(17) 0.0299(18) -0.0127(19)
C5 0.079(2) 0.0567(19) 0.0479(17) -0.0077(14) 0.0363(17) 0.0059(17)
C6 0.070(2) 0.0528(18) 0.0507(17) -0.0041(14) 0.0388(16) 0.0010(15)
C7 0.088(3) 0.0537(18) 0.0438(16) 0.0005(14) 0.0372(18) -0.0068(17)
C8 0.094(3) 0.066(2) 0.0442(17) -0.0096(15) 0.0367(19) -0.0145(19)
C9 0.093(3) 0.056(2) 0.058(2) -0.0177(16) 0.047(2) -0.0196(18)
C10 0.069(2) 0.0471(17) 0.0553(17) -0.0073(14) 0.0397(16) -0.0078(15)
C11 0.0566(18) 0.0421(15) 0.0463(15) -0.0023(12) 0.0347(14) -0.0027(13)
C12 0.096(3) 0.0418(17) 0.070(2) -0.0067(15) 0.048(2) -0.0051(17)
Cl1A 0.169(3) 0.171(3) 0.172(3) 0.026(2) 0.134(3) 0.045(2)
Cl2A 0.093(2) 0.486(11) 0.0856(19) 0.005(4) 0.0500(17) -0.035(4)
Cl3A 0.475(11) 0.0908(19) 0.152(3) 0.000(2) 0.216(6) -0.010(4)
Cl1B 0.090(3) 0.55(2) 0.263(9) 0.236(12) 0.088(4) 0.017(6)
Cl2B 0.275(9) 0.125(4) 0.087(3) -0.031(3) 0.073(4) 0.028(4)
Cl3B 0.183(5) 0.117(3) 0.109(3) 0.020(2) 0.096(3) -0.001(3)
C13 0.114(4) 0.136(5) 0.064(3) 0.003(3) 0.056(3) -0.017(3)

loop_
_atom_type_symbol
_atom_type_description
_atom_type_scat_dispersion_real
_atom_type_scat_dispersion_imag
_atom_type_scat_source
C C 0.0033 0.0016 'International Tables Vol C Tables 4.2.6.8 and 6.1.1.4'
H H 0.0000 0.0000 'International Tables Vol C Tables 4.2.6.8 and 6.1.1.4'
N N 0.0061 0.0033 'International Tables Vol C Tables 4.2.6.8 and 6.1.1.4'
O O 0.0106 0.0060 'International Tables Vol C Tables 4.2.6.8 and 6.1.1.4'
F F 0.0171 0.0103 'International Tables Vol C Tables 4.2.6.8 and 6.1.1.4'
Zn Zn 0.2839 1.4301 'International Tables Vol C Tables 4.2.6.8 and 6.1.1.4'
Cl Cl 0.1484 0.1585 'International Tables Vol C Tables 4.2.6.8 and 6.1.1.4'

loop_
_geom_angle_atom_site_label_1
_geom_angle_atom_site_label_2
_geom_angle_atom_site_label_3
_geom_angle
_geom_angle_site_symmetry_1
_geom_angle_site_symmetry_3
O1 Zn1 O1 163.53(12) . 2_755
O1 Zn1 N2 93.14(9) . .
O1 Zn1 N2 99.72(10) 2_755 .
O1 Zn1 N2 99.72(10) . 2_755
O1 Zn1 N2 93.14(9) 2_755 2_755
N2 Zn1 N2 77.32(13) . 2_755
O1 Zn1 N1 91.82(9) . 2_755
O1 Zn1 N1 77.12(9) 2_755 2_755
N2 Zn1 N1 94.18(9) . 2_755
N2 Zn1 N1 165.96(10) 2_755 2_755
O1 Zn1 N1 77.12(9) . .
O1 Zn1 N1 91.81(9) 2_755 .
N2 Zn1 N1 165.96(10) . .
N2 Zn1 N1 94.19(9) 2_755 .
N1 Zn1 N1 96.19(13) 2_755 .
C6 N1 C2 120.9(3) . .
C6 N1 Zn1 127.1(2) . .
C2 N1 Zn1 111.98(19) . .
C7 N2 C11 118.0(3) . .
C7 N2 Zn1 128.3(2) . .
C11 N2 Zn1 113.67(18) . .
C1 O1 Zn1 120.1(2) . .
O2 C1 O1 125.9(3) . .
O2 C1 C2 119.2(3) . .
O1 C1 C2 114.9(3) . .
N1 C2 C3 119.4(3) . .
N1 C2 C1 115.8(3) . .
C3 C2 C1 124.8(3) . .
F1 C3 C4 117.7(3) . .
F1 C3 C2 120.9(3) . .
C4 C3 C2 121.4(3) . .
C5 C4 C3 116.3(3) . .
C5 C4 H4 121.9 . .
C3 C4 H4 121.9 . .
F2 C5 C4 120.1(3) . .
F2 C5 C6 118.0(3) . .
C4 C5 C6 121.9(3) . .
N1 C6 C5 120.2(3) . .
N1 C6 H6 119.9 . .
C5 C6 H6 119.9 . .
N2 C7 C8 122.7(3) . .
N2 C7 H7 118.6 . .
C8 C7 H7 118.6 . .
C9 C8 C7 119.6(3) . .
C9 C8 H8 120.2 . .
C7 C8 H8 120.2 . .
C8 C9 C10 119.7(3) . .
C8 C9 H9 120.2 . .
C10 C9 H9 120.2 . .
C11 C10 C9 117.3(3) . .
C11 C10 C12 119.2(3) . .
C9 C10 C12 123.5(3) . .
N2 C11 C10 122.7(3) . .
N2 C11 C11 117.66(15) . 2_755
C10 C11 C11 119.64(18) . 2_755
C12 C12 C10 121.19(18) 2_755 .
C12 C12 H12 119.4 2_755 .
C10 C12 H12 119.4 . .
Cl1B C13 Cl2B 124.4(7) . .
Cl3A C13 Cl2A 118.3(4) . .
Cl3A C13 Cl1A 104.8(4) . .
Cl2A C13 Cl1A 105.9(3) . .
Cl1B C13 Cl3B 102.5(5) . .
Cl2B C13 Cl3B 102.9(4) . .
Cl3A C13 H13 109.2 . .
Cl2A C13 H13 109.2 . .
Cl1A C13 H13 109.2 . .

loop_
_geom_bond_atom_site_label_1
_geom_bond_atom_site_label_2
_geom_bond_distance
_geom_bond_site_symmetry_2
Zn1 O1 2.046(2) .
Zn1 O1 2.046(2) 2_755
Zn1 N2 2.164(2) .
Zn1 N2 2.164(2) 2_755
Zn1 N1 2.194(2) 2_755
Zn1 N1 2.194(2) .
F1 C3 1.340(4) .
F2 C5 1.348(4) .
N1 C6 1.330(4) .
N1 C2 1.333(4) .
N2 C7 1.326(4) .
N2 C11 1.354(4) .
O1 C1 1.267(4) .
O2 C1 1.218(4) .
C1 C2 1.530(4) .
C2 C3 1.389(5) .
C3 C4 1.381(5) .
C4 C5 1.359(5) .
C4 H4 0.9300 .
C5 C6 1.375(5) .
C6 H6 0.9300 .
C7 C8 1.393(5) .
C7 H7 0.9300 .
C8 C9 1.347(5) .
C8 H8 0.9300 .
C9 C10 1.405(5) .
C9 H9 0.9300 .
C10 C11 1.400(4) .
C10 C12 1.431(5) .
C11 C11 1.446(5) 2_755
C12 C12 1.349(7) 2_755
C12 H12 0.9300 .
Cl1A C13 1.828(5) .
Cl2A C13 1.661(5) .
Cl3A C13 1.641(6) .
Cl1B C13 1.606(7) .
Cl2B C13 1.652(7) .
Cl3B C13 1.830(5) .
C13 H13 0.9800 .

loop_
_geom_hbond_atom_site_label_D
_geom_hbond_atom_site_label_H
_geom_hbond_atom_site_label_A
_geom_hbond_distance_DH
_geom_hbond_distance_HA
_geom_hbond_distance_DA
_geom_hbond_angle_DHA
_geom_hbond_site_symmetry_A
C4 H4 O2 0.93 2.56 3.351(5) 143.5 6_576
C13 H13 O1 0.98 2.57 3.388(5) 141.1 2_755
C13 H13 O2 0.98 2.27 3.217(5) 162.8 2_755

loop_
_geom_torsion_atom_site_label_1
_geom_torsion_atom_site_label_2
_geom_torsion_atom_site_label_3
_geom_torsion_atom_site_label_4
_geom_torsion
_geom_torsion_site_symmetry_4
Zn1 O1 C1 O2 180.0(3) .
Zn1 O1 C1 C2 0.2(3) .
C6 N1 C2 C3 -0.4(4) .
Zn1 N1 C2 C3 177.8(2) .
C6 N1 C2 C1 -178.9(3) .
Zn1 N1 C2 C1 -0.8(3) .
O2 C1 C2 N1 -179.4(3) .
O1 C1 C2 N1 0.4(4) .
O2 C1 C2 C3 2.2(5) .
O1 C1 C2 C3 -178.0(3) .
N1 C2 C3 F1 -178.7(3) .
C1 C2 C3 F1 -0.3(5) .
N1 C2 C3 C4 0.6(5) .
C1 C2 C3 C4 179.0(3) .
F1 C3 C4 C5 178.7(3) .
C2 C3 C4 C5 -0.6(6) .
C3 C4 C5 F2 -179.1(3) .
C3 C4 C5 C6 0.5(6) .
C2 N1 C6 C5 0.2(5) .
Zn1 N1 C6 C5 -177.7(2) .
F2 C5 C6 N1 179.3(3) .
C4 C5 C6 N1 -0.2(5) .
C11 N2 C7 C8 0.3(5) .
Zn1 N2 C7 C8 179.6(3) .
N2 C7 C8 C9 -0.6(6) .
C7 C8 C9 C10 0.2(6) .
C8 C9 C10 C11 0.3(6) .
C8 C9 C10 C12 179.0(4) .
C7 N2 C11 C10 0.2(5) .
Zn1 N2 C11 C10 -179.2(2) .
C7 N2 C11 C11 -179.4(4) 2_755
Zn1 N2 C11 C11 1.2(4) 2_755
C9 C10 C11 N2 -0.5(5) .
C12 C10 C11 N2 -179.3(3) .
C9 C10 C11 C11 179.1(4) 2_755
C12 C10 C11 C11 0.4(6) 2_755
C11 C10 C12 C12 0.8(7) 2_755
C9 C10 C12 C12 -177.9(5) 2_755
